data_7059575
loop_
_publ_author_name
'Nisa, Zaib ul'
'Tashi, Lobzang'
'Sen, Charanjeet'
'Ashashi, Nargis Akhter'
'Sahoo, Subash Chandra'
'Sheikh, Haq Nawaz'

_publ_section_title
;
 Synthesis of eight isostructural 2D lanthanide coordination polymers
 assembled by rigid furan-2,5-dicarboxylic acid and flexible adipic acid
 as linkers and exploration of luminescent Eu/Tb polymers as efficient and
 sensitive sensors for nitroaromatic compounds
;
_journal_issue 19
_journal_name_full 'New Journal of Chemistry'
_journal_page_first 8125
_journal_page_last 8137
_journal_paper_doi 10.1039/D0NJ01018A
_journal_volume 44
_journal_year 2020
_chemical_compound_source 'synthesis as described'
_chemical_formula_moiety 'C44 H26 Br4 N4'
_chemical_formula_sum 'C44 H26 Br4 N4'
_chemical_formula_weight 930.33
_space_group_crystal_system monoclinic
_space_group_IT_number 15
_space_group_name_Hall '-C 2yc'
_space_group_name_H-M_alt 'C 1 2/c 1'
_atom_sites_solution_hydrogens geom
_atom_sites_solution_primary dual
_atom_sites_solution_secondary difmap
_audit_block_doi 10.5517/ccdc.csd.cc23703h
_audit_update_record
;
2019-09-13 deposited with the CCDC.	2020-04-24 downloaded from the CCDC.
;
_cell_angle_alpha 90
_cell_angle_beta 115.487(4)
_cell_angle_gamma 90
_cell_formula_units_Z 4
_cell_length_a 27.018(3)
_cell_length_b 6.1841(7)
_cell_length_c 26.339(4)
_cell_measurement_reflns_used 8029
_cell_measurement_temperature 150(2)
_cell_measurement_theta_max 27.47
_cell_measurement_theta_min 2.86
_cell_measurement_wavelength 0.71073
_cell_volume 3972.5(9)
_computing_cell_refinement 'APEX3 (Bruker, 2015)'
_computing_data_collection 'SAINT (Bruker, 2014)'
_computing_data_reduction 'SAINT (Bruker, 2014)'
_computing_molecular_graphics 'SXGRAPH (L. Farrugia, 1999), Mercury (CSD, 2016)'
_computing_publication_material 'CRYSCALC (T. Roisnel, local program, 2019)'
_computing_structure_refinement 'SHELXL-2017_1 (Sheldrick, 2017)'
_computing_structure_solution 'SHELXT (Sheldrick, 2015)'
_diffrn_ambient_temperature 150(2)
_diffrn_detector '(CMOS) PHOTON 100'
_diffrn_detector_area_resol_mean 10.4167
_diffrn_measured_fraction_theta_full 0.999
_diffrn_measured_fraction_theta_max 0.999
_diffrn_measurement_device_type 'D8 VENTURE Bruker AXS'
_diffrn_measurement_method 'rotation images'
_diffrn_orient_matrix_UB_11 -0.0125438
_diffrn_orient_matrix_UB_12 0.0249725
_diffrn_orient_matrix_UB_13 -0.0412039
_diffrn_orient_matrix_UB_21 -0.0071298
_diffrn_orient_matrix_UB_22 -0.1583445
_diffrn_orient_matrix_UB_23 -0.0071086
_diffrn_orient_matrix_UB_31 -0.0383794
_diffrn_orient_matrix_UB_32 0.0212541
_diffrn_orient_matrix_UB_33 -0.0045472
_diffrn_radiation_monochromator 'multilayer monochromator'
_diffrn_radiation_probe x-ray
_diffrn_radiation_source 'Incoatec microfocus sealed tube'
_diffrn_radiation_type MoK\a
_diffrn_radiation_wavelength 0.71073
_diffrn_reflns_av_R_equivalents 0.0574
_diffrn_reflns_av_unetI/netI 0.0396
_diffrn_reflns_limit_h_max 34
_diffrn_reflns_limit_h_min -32
_diffrn_reflns_limit_k_max 8
_diffrn_reflns_limit_k_min -8
_diffrn_reflns_limit_l_max 34
_diffrn_reflns_limit_l_min -34
_diffrn_reflns_number 23992
_diffrn_reflns_theta_full 25.242
_diffrn_reflns_theta_max 27.476
_diffrn_reflns_theta_min 3.028
_diffrn_source_current 1.0
_diffrn_source_voltage 50.0
_exptl_absorpt_coefficient_mu 4.088
_exptl_absorpt_correction_T_max 0.542
_exptl_absorpt_correction_T_min 0.446
_exptl_absorpt_correction_type multi-scan
_exptl_absorpt_process_details
;
  [Sheldrick, G.M. (2014). SADABS Bruker AXS Inc., Madison, Wisconsin, USA]
;
_exptl_crystal_colour blue
_exptl_crystal_density_diffrn 1.556
_exptl_crystal_description prism
_exptl_crystal_F_000 1832
_exptl_crystal_size_max 0.330
_exptl_crystal_size_mid 0.160
_exptl_crystal_size_min 0.150
_refine_diff_density_max 1.569
_refine_diff_density_min -1.388
_refine_diff_density_rms 0.088
_refine_ls_extinction_method none
_refine_ls_goodness_of_fit_ref 1.041
_refine_ls_hydrogen_treatment constr
_refine_ls_matrix_type full
_refine_ls_number_parameters 235
_refine_ls_number_reflns 4528
_refine_ls_number_restraints 0
_refine_ls_restrained_S_all 1.041
_refine_ls_R_factor_all 0.0520
_refine_ls_R_factor_gt 0.0358
_refine_ls_shift/su_max 0.002
_refine_ls_shift/su_mean 0.000
_refine_ls_structure_factor_coef Fsqd
_refine_ls_weighting_details 'w=1/[\s^2^(Fo^2^)+(0.0224P)^2^+14.0139P] where P=(Fo^2^+2Fc^2^)/3'
_refine_ls_weighting_scheme calc
_refine_ls_wR_factor_gt 0.0700
_refine_ls_wR_factor_ref 0.0754
_reflns_Friedel_coverage 0.000
_reflns_number_gt 3635
_reflns_number_total 4528
_reflns_threshold_expression >2sigma(I)
_cod_data_source_file d0nj01018a2.cif
_cod_data_source_block FGP808
_cod_depositor_comments
;Adding full bibliography for 7059575--7059582.cif.

 Adding full bibliography for 7059575--7059582.cif.
;
_cod_original_cell_volume 3972.6(8)
_cod_original_sg_symbol_H-M 'C 2/c'
_cod_database_code 7059575

loop_
_space_group_symop_operation_xyz
'x, y, z'
'-x, y, -z+1/2'
'x+1/2, y+1/2, z'
'-x+1/2, y+1/2, -z+1/2'
'-x, -y, -z'
'x, -y, z-1/2'
'-x+1/2, -y+1/2, -z'
'x+1/2, -y+1/2, z-1/2'

loop_
_atom_site_label
_atom_site_type_symbol
_atom_site_fract_x
_atom_site_fract_y
_atom_site_fract_z
_atom_site_U_iso_or_equiv
_atom_site_adp_type
_atom_site_occupancy
_atom_site_site_symmetry_order
_atom_site_calc_flag
_atom_site_refinement_flags_posn
_atom_site_refinement_flags_adp
_atom_site_refinement_flags_occupancy
_atom_site_disorder_assembly
_atom_site_disorder_group
C1 C 0.56384(11) 0.1573(4) 0.43487(12) 0.0160(6) Uani 1 1 d . . . . .
C2 C 0.60768(12) 0.3031(5) 0.44041(13) 0.0216(6) Uani 1 1 d . . . . .
H2 H 0.625764 0.309913 0.416480 0.026 Uiso 1 1 calc R U . . .
C3 C 0.61811(12) 0.4277(5) 0.48599(13) 0.0210(6) Uani 1 1 d . . . . .
H3 H 0.644742 0.539417 0.500014 0.025 Uiso 1 1 calc R U . . .
C4 C 0.58118(11) 0.3593(4) 0.50938(12) 0.0156(6) Uani 1 1 d . . . . .
C5 C 0.58268(11) 0.4403(4) 0.55983(12) 0.0154(6) Uani 1 1 d . . . . .
C6 C 0.55113(11) 0.3657(4) 0.58668(12) 0.0151(6) Uani 1 1 d . . . . .
C7 C 0.55118(12) 0.4541(4) 0.63704(12) 0.0184(6) Uani 1 1 d . . . . .
H7 H 0.571706 0.575360 0.657450 0.022 Uiso 1 1 calc R U . . .
C8 C 0.51649(11) 0.3325(5) 0.65019(13) 0.0188(6) Uani 1 1 d . . . . .
H8 H 0.508702 0.352868 0.681770 0.023 Uiso 1 1 calc R U . . .
C9 C 0.49366(11) 0.1681(4) 0.60814(12) 0.0156(6) Uani 1 1 d . . . . .
C10 C 0.45633(11) 0.0069(5) 0.60596(11) 0.0159(5) Uani 1 1 d . . . . .
C11 C 0.62612(11) 0.6044(4) 0.59030(12) 0.0158(5) Uani 1 1 d . . . . .
C12 C 0.62532(12) 0.8089(5) 0.56782(13) 0.0216(6) Uani 1 1 d . . . . .
H12 H 0.595182 0.850011 0.533808 0.026 Uiso 1 1 calc R U . . .
C13 C 0.66813(13) 0.9537(4) 0.59459(14) 0.0239(7) Uani 1 1 d . . . . .
H13 H 0.667321 1.093418 0.579275 0.029 Uiso 1 1 calc R U . . .
C14 C 0.71170(11) 0.8911(5) 0.64366(13) 0.0204(6) Uani 1 1 d . . . . .
C15 C 0.71363(12) 0.6908(5) 0.66731(13) 0.0214(6) Uani 1 1 d . . . . .
H15 H 0.743926 0.650652 0.701312 0.026 Uiso 1 1 calc R U . . .
C16 C 0.67042(12) 0.5488(4) 0.64043(12) 0.0178(6) Uani 1 1 d . . . . .
H16 H 0.671088 0.410892 0.656590 0.021 Uiso 1 1 calc R U . . .
C17 C 0.43555(11) 0.0093(5) 0.65024(12) 0.0164(5) Uani 1 1 d . . . . .
C18 C 0.40720(12) 0.1869(5) 0.65713(13) 0.0224(6) Uani 1 1 d . . . . .
H18 H 0.402237 0.311279 0.634277 0.027 Uiso 1 1 calc R U . . .
C19 C 0.38614(12) 0.1852(5) 0.69670(14) 0.0229(6) Uani 1 1 d . . . . .
H19 H 0.367239 0.307792 0.701262 0.027 Uiso 1 1 calc R U . . .
C20 C 0.39299(11) 0.0032(5) 0.72941(12) 0.0181(6) Uani 1 1 d . . . . .
C21 C 0.42085(13) -0.1757(5) 0.72370(13) 0.0217(6) Uani 1 1 d . . . . .
H21 H 0.425483 -0.299991 0.746515 0.026 Uiso 1 1 calc R U . . .
C22 C 0.44198(12) -0.1708(5) 0.68405(12) 0.0204(6) Uani 1 1 d . . . . .
H22 H 0.461235 -0.293124 0.679980 0.024 Uiso 1 1 calc R U . . .
N1 N 0.54834(9) 0.1953(4) 0.47731(10) 0.0154(5) Uani 1 1 d . . . . .
N2 N 0.51543(9) 0.1940(4) 0.56997(10) 0.0159(5) Uani 1 1 d . . . . .
H2A H 0.507765 0.113984 0.539890 0.019 Uiso 1 1 calc R U . . .
Br1 Br 0.77021(2) 1.08935(5) 0.68142(2) 0.03399(10) Uani 1 1 d . . . . .
Br2 Br 0.36289(2) -0.00739(5) 0.78254(2) 0.02331(8) Uani 1 1 d . . . . .

loop_
_atom_site_aniso_label
_atom_site_aniso_U_11
_atom_site_aniso_U_22
_atom_site_aniso_U_33
_atom_site_aniso_U_23
_atom_site_aniso_U_13
_atom_site_aniso_U_12
C1 0.0175(14) 0.0177(13) 0.0129(14) 0.0024(11) 0.0067(12) 0.0019(11)
C2 0.0251(15) 0.0240(15) 0.0205(16) -0.0006(12) 0.0145(14) -0.0078(12)
C3 0.0243(15) 0.0210(14) 0.0196(16) -0.0020(12) 0.0113(13) -0.0081(12)
C4 0.0159(13) 0.0152(13) 0.0151(14) 0.0037(11) 0.0061(12) 0.0018(10)
C5 0.0168(13) 0.0124(13) 0.0170(14) 0.0007(10) 0.0073(11) 0.0018(10)
C6 0.0161(13) 0.0140(13) 0.0137(14) 0.0006(10) 0.0049(11) 0.0023(10)
C7 0.0197(14) 0.0197(15) 0.0172(15) -0.0054(11) 0.0091(12) 0.0001(11)
C8 0.0191(14) 0.0200(14) 0.0190(15) -0.0042(12) 0.0099(13) 0.0030(11)
C9 0.0144(13) 0.0166(13) 0.0152(14) 0.0002(11) 0.0060(11) 0.0047(10)
C10 0.0173(13) 0.0176(13) 0.0135(13) 0.0009(12) 0.0073(11) 0.0030(11)
C11 0.0179(13) 0.0160(13) 0.0156(14) -0.0032(11) 0.0091(12) 0.0011(11)
C12 0.0203(15) 0.0191(14) 0.0192(16) 0.0034(12) 0.0027(13) 0.0019(12)
C13 0.0252(15) 0.0124(14) 0.0310(18) 0.0014(12) 0.0091(14) 0.0000(11)
C14 0.0168(14) 0.0186(14) 0.0263(17) -0.0091(12) 0.0098(13) -0.0002(11)
C15 0.0187(14) 0.0253(15) 0.0188(16) -0.0045(12) 0.0067(13) 0.0027(12)
C16 0.0205(14) 0.0188(14) 0.0160(14) 0.0022(11) 0.0096(12) 0.0035(11)
C17 0.0170(13) 0.0182(13) 0.0145(13) -0.0002(12) 0.0073(11) 0.0002(11)
C18 0.0267(16) 0.0188(14) 0.0278(18) 0.0046(12) 0.0175(14) 0.0035(12)
C19 0.0264(16) 0.0179(14) 0.0307(18) 0.0015(13) 0.0184(15) 0.0040(12)
C20 0.0188(14) 0.0222(14) 0.0168(14) -0.0041(12) 0.0110(12) -0.0061(12)
C21 0.0309(17) 0.0192(14) 0.0180(16) 0.0065(12) 0.0135(14) 0.0045(12)
C22 0.0300(16) 0.0177(14) 0.0161(15) 0.0018(11) 0.0123(13) 0.0072(12)
N1 0.0182(12) 0.0160(11) 0.0130(12) -0.0012(9) 0.0077(10) 0.0007(9)
N2 0.0167(11) 0.0164(11) 0.0157(13) -0.0032(9) 0.0079(10) -0.0004(9)
Br1 0.01977(16) 0.02343(16) 0.0494(2) -0.01320(15) 0.00604(15) -0.00332(13)
Br2 0.02580(16) 0.02820(16) 0.02327(16) -0.00135(13) 0.01751(13) -0.00419(13)

loop_
_atom_type_symbol
_atom_type_description
_atom_type_scat_dispersion_real
_atom_type_scat_dispersion_imag
_atom_type_scat_source
C C 0.0033 0.0016 'International Tables Vol C Tables 4.2.6.8 and 6.1.1.4'
H H 0.0000 0.0000 'International Tables Vol C Tables 4.2.6.8 and 6.1.1.4'
N N 0.0061 0.0033 'International Tables Vol C Tables 4.2.6.8 and 6.1.1.4'
Br Br -0.2901 2.4595 'International Tables Vol C Tables 4.2.6.8 and 6.1.1.4'

loop_
_citation_id
_citation_doi
_citation_year
1 10.1016/j.molstruc.2019.127139 2020

loop_
_geom_angle_atom_site_label_1
_geom_angle_atom_site_label_2
_geom_angle_atom_site_label_3
_geom_angle
_geom_angle_site_symmetry_1
_geom_angle_site_symmetry_3
_geom_angle_publ_flag
N1 C1 C10 126.4(2) . 5_656 ?
N1 C1 C2 109.6(2) . . ?
C10 C1 C2 123.9(3) 5_656 . ?
C3 C2 C1 107.1(3) . . ?
C3 C2 H2 126.4 . . ?
C1 C2 H2 126.4 . . ?
C2 C3 C4 107.1(3) . . ?
C2 C3 H3 126.5 . . ?
C4 C3 H3 126.5 . . ?
N1 C4 C5 126.4(2) . . ?
N1 C4 C3 109.7(2) . . ?
C5 C4 C3 123.7(3) . . ?
C6 C5 C4 125.8(3) . . ?
C6 C5 C11 117.4(2) . . ?
C4 C5 C11 116.5(2) . . ?
N2 C6 C5 126.1(3) . . ?
N2 C6 C7 108.2(2) . . ?
C5 C6 C7 125.7(3) . . ?
C8 C7 C6 107.4(2) . . ?
C8 C7 H7 126.3 . . ?
C6 C7 H7 126.3 . . ?
C7 C8 C9 108.1(3) . . ?
C7 C8 H8 126.0 . . ?
C9 C8 H8 126.0 . . ?
N2 C9 C10 125.4(3) . . ?
N2 C9 C8 107.8(2) . . ?
C10 C9 C8 126.8(3) . . ?
C9 C10 C1 125.4(2) . 5_656 ?
C9 C10 C17 117.8(2) . . ?
C1 C10 C17 116.8(2) 5_656 . ?
C16 C11 C12 118.5(3) . . ?
C16 C11 C5 119.8(2) . . ?
C12 C11 C5 121.5(3) . . ?
C13 C12 C11 120.8(3) . . ?
C13 C12 H12 119.6 . . ?
C11 C12 H12 119.6 . . ?
C14 C13 C12 118.9(3) . . ?
C14 C13 H13 120.5 . . ?
C12 C13 H13 120.5 . . ?
C13 C14 C15 121.9(3) . . ?
C13 C14 Br1 119.4(2) . . ?
C15 C14 Br1 118.7(2) . . ?
C14 C15 C16 118.6(3) . . ?
C14 C15 H15 120.7 . . ?
C16 C15 H15 120.7 . . ?
C15 C16 C11 121.3(3) . . ?
C15 C16 H16 119.3 . . ?
C11 C16 H16 119.3 . . ?
C22 C17 C18 118.2(3) . . ?
C22 C17 C10 120.4(2) . . ?
C18 C17 C10 121.3(3) . . ?
C19 C18 C17 121.2(3) . . ?
C19 C18 H18 119.4 . . ?
C17 C18 H18 119.4 . . ?
C20 C19 C18 119.1(3) . . ?
C20 C19 H19 120.4 . . ?
C18 C19 H19 120.4 . . ?
C19 C20 C21 121.2(3) . . ?
C19 C20 Br2 120.2(2) . . ?
C21 C20 Br2 118.6(2) . . ?
C20 C21 C22 118.9(3) . . ?
C20 C21 H21 120.6 . . ?
C22 C21 H21 120.6 . . ?
C17 C22 C21 121.4(3) . . ?
C17 C22 H22 119.3 . . ?
C21 C22 H22 119.3 . . ?
C1 N1 C4 106.6(2) . . ?
C6 N2 C9 108.6(2) . . ?
C6 N2 H2A 125.7 . . ?
C9 N2 H2A 125.7 . . ?

loop_
_geom_bond_atom_site_label_1
_geom_bond_atom_site_label_2
_geom_bond_distance
_geom_bond_site_symmetry_2
_geom_bond_publ_flag
C1 N1 1.372(3) . ?
C1 C10 1.407(4) 5_656 ?
C1 C2 1.445(4) . ?
C2 C3 1.351(4) . ?
C2 H2 0.9500 . ?
C3 C4 1.444(4) . ?
C3 H3 0.9500 . ?
C4 N1 1.372(4) . ?
C4 C5 1.404(4) . ?
C5 C6 1.399(4) . ?
C5 C11 1.497(4) . ?
C6 N2 1.374(3) . ?
C6 C7 1.434(4) . ?
C7 C8 1.358(4) . ?
C7 H7 0.9500 . ?
C8 C9 1.433(4) . ?
C8 H8 0.9500 . ?
C9 N2 1.375(4) . ?
C9 C10 1.401(4) . ?
C10 C17 1.496(4) . ?
C11 C16 1.391(4) . ?
C11 C12 1.393(4) . ?
C12 C13 1.391(4) . ?
C12 H12 0.9500 . ?
C13 C14 1.377(4) . ?
C13 H13 0.9500 . ?
C14 C15 1.378(4) . ?
C14 Br1 1.907(3) . ?
C15 C16 1.387(4) . ?
C15 H15 0.9500 . ?
C16 H16 0.9500 . ?
C17 C22 1.389(4) . ?
C17 C18 1.395(4) . ?
C18 C19 1.386(4) . ?
C18 H18 0.9500 . ?
C19 C20 1.381(4) . ?
C19 H19 0.9500 . ?
C20 C21 1.382(4) . ?
C20 Br2 1.898(3) . ?
C21 C22 1.389(4) . ?
C21 H21 0.9500 . ?
C22 H22 0.9500 . ?
N2 H2A 0.8800 . ?

loop_
_geom_hbond_atom_site_label_D
_geom_hbond_atom_site_label_H
_geom_hbond_atom_site_label_A
_geom_hbond_distance_DH
_geom_hbond_distance_HA
_geom_hbond_distance_DA
_geom_hbond_angle_DHA
_geom_hbond_site_symmetry_A
_geom_hbond_publ_flag
C19 H19 Br1 0.95 3.00 3.890(3) 156.7 3_445 yes
N2 H2A N1 0.88 2.39 2.935(3) 120.1 . yes
N2 H2A N1 0.88 2.36 2.910(3) 120.8 5_656 yes

loop_
_geom_torsion_atom_site_label_1
_geom_torsion_atom_site_label_2
_geom_torsion_atom_site_label_3
_geom_torsion_atom_site_label_4
_geom_torsion
_geom_torsion_site_symmetry_1
_geom_torsion_site_symmetry_2
_geom_torsion_site_symmetry_3
_geom_torsion_site_symmetry_4
_geom_torsion_publ_flag
N1 C1 C2 C3 -0.1(3) . . . . ?
C10 C1 C2 C3 -176.1(3) 5_656 . . . ?
C1 C2 C3 C4 0.5(3) . . . . ?
C2 C3 C4 N1 -0.7(3) . . . . ?
C2 C3 C4 C5 174.8(3) . . . . ?
N1 C4 C5 C6 0.7(5) . . . . ?
C3 C4 C5 C6 -174.0(3) . . . . ?
N1 C4 C5 C11 173.8(3) . . . . ?
C3 C4 C5 C11 -0.9(4) . . . . ?
C4 C5 C6 N2 3.5(5) . . . . ?
C11 C5 C6 N2 -169.5(3) . . . . ?
C4 C5 C6 C7 -177.4(3) . . . . ?
C11 C5 C6 C7 9.5(4) . . . . ?
N2 C6 C7 C8 1.0(3) . . . . ?
C5 C6 C7 C8 -178.1(3) . . . . ?
C6 C7 C8 C9 -0.7(3) . . . . ?
C7 C8 C9 N2 0.1(3) . . . . ?
C7 C8 C9 C10 179.4(3) . . . . ?
N2 C9 C10 C1 1.6(5) . . . 5_656 ?
C8 C9 C10 C1 -177.6(3) . . . 5_656 ?
N2 C9 C10 C17 -177.8(2) . . . . ?
C8 C9 C10 C17 3.0(4) . . . . ?
C6 C5 C11 C16 64.8(3) . . . . ?
C4 C5 C11 C16 -108.9(3) . . . . ?
C6 C5 C11 C12 -119.5(3) . . . . ?
C4 C5 C11 C12 66.8(3) . . . . ?
C16 C11 C12 C13 0.7(4) . . . . ?
C5 C11 C12 C13 -175.1(3) . . . . ?
C11 C12 C13 C14 0.4(5) . . . . ?
C12 C13 C14 C15 -1.0(5) . . . . ?
C12 C13 C14 Br1 -179.1(2) . . . . ?
C13 C14 C15 C16 0.4(4) . . . . ?
Br1 C14 C15 C16 178.5(2) . . . . ?
C14 C15 C16 C11 0.8(4) . . . . ?
C12 C11 C16 C15 -1.3(4) . . . . ?
C5 C11 C16 C15 174.6(3) . . . . ?
C9 C10 C17 C22 -123.3(3) . . . . ?
C1 C10 C17 C22 57.2(4) 5_656 . . . ?
C9 C10 C17 C18 59.7(4) . . . . ?
C1 C10 C17 C18 -119.8(3) 5_656 . . . ?
C22 C17 C18 C19 0.3(5) . . . . ?
C10 C17 C18 C19 177.4(3) . . . . ?
C17 C18 C19 C20 -0.7(5) . . . . ?
C18 C19 C20 C21 0.6(5) . . . . ?
C18 C19 C20 Br2 -178.3(2) . . . . ?
C19 C20 C21 C22 -0.3(5) . . . . ?
Br2 C20 C21 C22 178.6(2) . . . . ?
C18 C17 C22 C21 0.1(5) . . . . ?
C10 C17 C22 C21 -177.1(3) . . . . ?
C20 C21 C22 C17 -0.1(5) . . . . ?
C10 C1 N1 C4 175.5(3) 5_656 . . . ?
C2 C1 N1 C4 -0.3(3) . . . . ?
C5 C4 N1 C1 -174.8(3) . . . . ?
C3 C4 N1 C1 0.6(3) . . . . ?
C5 C6 N2 C9 178.2(3) . . . . ?
C7 C6 N2 C9 -1.0(3) . . . . ?
C10 C9 N2 C6 -178.8(3) . . . . ?
C8 C9 N2 C6 0.6(3) . . . . ?
